data_7152765
loop_
_publ_author_name
'Li, Pengbin'
'L\"u, Bo'
'Fu, Chunling'
'Ma, Shengming'

_publ_section_title
;
 Pd-catalyzed Suzuki coupling reaction of chloroalkylidene-\b-lactones
 with LB-Phos as the ligand.
;
_journal_issue 1
_journal_name_full 'Organic &amp; biomolecular chemistry'
_journal_page_first 98
_journal_page_last 109
_journal_paper_doi 10.1039/c2ob26365c
_journal_volume 11
_journal_year 2013
_chemical_formula_sum 'C46 H76 Cl2 O7 P2 Pd'
_chemical_formula_weight 980.31
_chemical_name_systematic
;
?
;
_space_group_IT_number 2
_symmetry_cell_setting triclinic
_symmetry_space_group_name_Hall '-P 1'
_symmetry_space_group_name_H-M 'P -1'
_atom_sites_solution_hydrogens geom
_atom_sites_solution_primary direct
_atom_sites_solution_secondary difmap
_audit_creation_method SHELXL-97
_cell_angle_alpha 73.8470(10)
_cell_angle_beta 68.5700(10)
_cell_angle_gamma 65.9210(10)
_cell_formula_units_Z 2
_cell_length_a 12.8490(5)
_cell_length_b 13.1603(5)
_cell_length_c 17.5483(6)
_cell_measurement_temperature 296(2)
_cell_volume 2492.57(16)
_computing_structure_refinement 'SHELXL-97 (Sheldrick, 1997)'
_computing_structure_solution 'SHELXS-97 (Sheldrick, 1990)'
_diffrn_ambient_temperature 296(2)
_diffrn_measured_fraction_theta_full 0.995
_diffrn_measured_fraction_theta_max 0.995
_diffrn_radiation_monochromator graphite
_diffrn_radiation_source 'fine-focus sealed tube'
_diffrn_radiation_type MoK\a
_diffrn_radiation_wavelength 0.71073
_diffrn_reflns_av_R_equivalents 0.0178
_diffrn_reflns_av_sigmaI/netI 0.0183
_diffrn_reflns_limit_h_max 15
_diffrn_reflns_limit_h_min -14
_diffrn_reflns_limit_k_max 15
_diffrn_reflns_limit_k_min -15
_diffrn_reflns_limit_l_max 20
_diffrn_reflns_limit_l_min -20
_diffrn_reflns_number 29003
_diffrn_reflns_theta_full 25.01
_diffrn_reflns_theta_max 25.01
_diffrn_reflns_theta_min 1.71
_exptl_absorpt_coefficient_mu 0.589
_exptl_absorpt_correction_T_max 1
_exptl_absorpt_correction_T_min 0.816515
_exptl_absorpt_correction_type multi-scan
_exptl_crystal_colour yellow
_exptl_crystal_density_diffrn 1.306
_exptl_crystal_density_method 'not measured'
_exptl_crystal_description block
_exptl_crystal_F_000 1036
_exptl_crystal_size_max 0.573
_exptl_crystal_size_mid 0.426
_exptl_crystal_size_min 0.231
_refine_diff_density_max 0.789
_refine_diff_density_min -0.468
_refine_diff_density_rms 0.059
_refine_ls_extinction_method none
_refine_ls_goodness_of_fit_ref 1.058
_refine_ls_hydrogen_treatment constr
_refine_ls_matrix_type full
_refine_ls_number_parameters 526
_refine_ls_number_reflns 8738
_refine_ls_number_restraints 52
_refine_ls_restrained_S_all 1.082
_refine_ls_R_factor_all 0.0323
_refine_ls_R_factor_gt 0.0290
_refine_ls_shift/su_max 0.002
_refine_ls_shift/su_mean 0.000
_refine_ls_structure_factor_coef Fsqd
_refine_ls_weighting_details 'calc w=1/[\s^2^(Fo^2^)+(0.0476P)^2^+1.7663P] where P=(Fo^2^+2Fc^2^)/3'
_refine_ls_weighting_scheme calc
_refine_ls_wR_factor_gt 0.0839
_refine_ls_wR_factor_ref 0.0881
_reflns_number_gt 8018
_reflns_number_total 8738
_reflns_threshold_expression >2sigma(I)
_cod_data_source_file c2ob26365c.txt
_cod_data_source_block z
_cod_depositor_comments
;
The following automatic conversions were performed:

'_symmetry_cell_setting' value 'Triclinic' changed to 'triclinic'
according to /home/saulius/struct/CIF-dictionaries/cif_core.dic
dictionary named 'cif_core.dic' version 2.4.2 from 2011-04-26.

Automatic conversion script
Id: cif_fix_values 1891 2012-01-12 08:04:46Z andrius 
;
_cod_original_sg_symbol_H-M P-1
_cod_database_code 7152765

loop_
_symmetry_equiv_pos_as_xyz
'x, y, z'
'-x, -y, -z'

loop_
_atom_site_label
_atom_site_type_symbol
_atom_site_fract_x
_atom_site_fract_y
_atom_site_fract_z
_atom_site_U_iso_or_equiv
_atom_site_adp_type
_atom_site_occupancy
_atom_site_symmetry_multiplicity
_atom_site_calc_flag
_atom_site_refinement_flags
Pd1 Pd 1.614105(14) 0.784810(13) 0.751850(10) 0.02847(7) Uani 1 1 d .
Cl1 Cl 1.54914(6) 0.74953(5) 0.65818(4) 0.04296(15) Uani 1 1 d .
Cl2 Cl 1.69112(6) 0.82339(5) 0.83696(4) 0.04164(14) Uani 1 1 d .
P2 P 1.48638(5) 0.97346(5) 0.73871(4) 0.02961(13) Uani 1 1 d .
P1 P 1.75731(5) 0.60303(5) 0.75289(3) 0.03010(13) Uani 1 1 d .
O1 O 1.34327(15) 0.83029(15) 0.82075(11) 0.0445(4) Uani 1 1 d .
O2 O 1.0174(2) 1.0318(2) 0.70184(18) 0.0799(7) Uani 1 1 d .
O3 O 1.32441(17) 1.17526(15) 0.64465(12) 0.0483(4) Uani 1 1 d .
O4 O 1.99311(17) 0.43873(19) 0.78796(12) 0.0639(6) Uani 1 1 d .
O5 O 1.8519(2) 0.42598(19) 1.08408(12) 0.0612(5) Uani 1 1 d .
O6 O 1.59089(15) 0.61965(15) 0.91751(10) 0.0425(4) Uani 1 1 d .
C1 C 1.6885(2) 1.0318(2) 0.65340(16) 0.0438(6) Uani 1 1 d .
H1A H 1.6789 1.0541 0.7045 0.053 Uiso 1 1 calc R
H1B H 1.7364 0.9526 0.6547 0.053 Uiso 1 1 calc R
C2 C 1.7516(3) 1.1008(3) 0.57973(19) 0.0618(8) Uani 1 1 d .
H2A H 1.7071 1.1804 0.5816 0.074 Uiso 1 1 calc R
H2B H 1.8302 1.0857 0.5835 0.074 Uiso 1 1 calc R
C3 C 1.7634(3) 1.0728(3) 0.49791(19) 0.0657(9) Uani 1 1 d .
H3A H 1.8157 0.9955 0.4932 0.079 Uiso 1 1 calc R
H3B H 1.7988 1.1214 0.4525 0.079 Uiso 1 1 calc R
C4 C 1.6426(3) 1.0879(3) 0.49170(17) 0.0543(7) Uani 1 1 d .
H4A H 1.6531 1.0652 0.4405 0.065 Uiso 1 1 calc R
H4B H 1.5930 1.1667 0.4906 0.065 Uiso 1 1 calc R
C5 C 1.5813(2) 1.0176(2) 0.56486(15) 0.0430(6) Uani 1 1 d .
H5A H 1.6284 0.9384 0.5641 0.052 Uiso 1 1 calc R
H5B H 1.5039 1.0296 0.5605 0.052 Uiso 1 1 calc R
C6 C 1.5661(2) 1.05059(19) 0.64644(14) 0.0347(5) Uani 1 1 d .
H6A H 1.5197 1.1311 0.6451 0.042 Uiso 1 1 calc R
C7 C 1.3909(3) 1.1758(2) 0.80680(17) 0.0460(6) Uani 1 1 d .
H7A H 1.3194 1.1931 0.7916 0.055 Uiso 1 1 calc R
H7B H 1.4453 1.2057 0.7601 0.055 Uiso 1 1 calc R
C8 C 1.3591(3) 1.2322(3) 0.88088(19) 0.0578(7) Uani 1 1 d .
H8A H 1.4316 1.2220 0.8921 0.069 Uiso 1 1 calc R
H8B H 1.3188 1.3124 0.8677 0.069 Uiso 1 1 calc R
C9 C 1.2798(3) 1.1848(3) 0.95737(19) 0.0596(8) Uani 1 1 d .
H9A H 1.2646 1.2203 1.0038 0.072 Uiso 1 1 calc R
H9B H 1.2042 1.2011 0.9483 0.072 Uiso 1 1 calc R
C10 C 1.3378(3) 1.0592(3) 0.97748(18) 0.0617(8) Uani 1 1 d .
H10A H 1.2837 1.0296 1.0247 0.074 Uiso 1 1 calc R
H10B H 1.4091 1.0435 0.9925 0.074 Uiso 1 1 calc R
C11 C 1.3708(3) 1.0000(2) 0.90386(16) 0.0524(7) Uani 1 1 d .
H11A H 1.4132 0.9204 0.9175 0.063 Uiso 1 1 calc R
H11B H 1.2987 1.0074 0.8936 0.063 Uiso 1 1 calc R
C12 C 1.4483(2) 1.0490(2) 0.82546(15) 0.0364(5) Uani 1 1 d .
H12A H 1.5230 1.0346 0.8364 0.044 Uiso 1 1 calc R
C13 C 1.2872(2) 0.9159(2) 0.76953(16) 0.0387(5) Uani 1 1 d .
C14 C 1.1807(2) 0.9228(2) 0.76129(18) 0.0483(6) Uani 1 1 d .
H14A H 1.1487 0.8659 0.7879 0.058 Uiso 1 1 calc R
C15 C 1.1236(2) 1.0155(3) 0.7130(2) 0.0542(7) Uani 1 1 d .
C16 C 1.1703(2) 1.1001(2) 0.67333(18) 0.0509(7) Uani 1 1 d .
H16A H 1.1302 1.1628 0.6415 0.061 Uiso 1 1 calc R
C17 C 1.2773(2) 1.0913(2) 0.68097(15) 0.0391(5) Uani 1 1 d .
C18 C 1.3411(2) 0.99753(19) 0.72805(14) 0.0343(5) Uani 1 1 d .
C19 C 1.3125(3) 0.7311(3) 0.8465(2) 0.0614(8) Uani 1 1 d .
H19A H 1.3581 0.6779 0.8824 0.092 Uiso 1 1 calc R
H19B H 1.3294 0.6985 0.7988 0.092 Uiso 1 1 calc R
H19C H 1.2292 0.7499 0.8755 0.092 Uiso 1 1 calc R
C20 C 0.9615(3) 0.9510(4) 0.7435(3) 0.0996(15) Uani 1 1 d .
H20A H 0.8880 0.9737 0.7306 0.149 Uiso 1 1 calc R
H20B H 0.9457 0.9448 0.8022 0.149 Uiso 1 1 calc R
H20C H 1.0128 0.8793 0.7262 0.149 Uiso 1 1 calc R
C21 C 1.2879(3) 1.2525(3) 0.5766(2) 0.0710(9) Uani 1 1 d .
H21A H 1.3286 1.3060 0.5574 0.106 Uiso 1 1 calc R
H21B H 1.2036 1.2915 0.5939 0.106 Uiso 1 1 calc R
H21C H 1.3068 1.2123 0.5326 0.106 Uiso 1 1 calc R
C22 C 1.8257(3) 0.3844(2) 0.7143(2) 0.0591(8) Uani 1 1 d .
H22A H 1.8490 0.3516 0.7649 0.071 Uiso 1 1 calc R
H22B H 1.8937 0.3974 0.6706 0.071 Uiso 1 1 calc R
C23 C 1.7889(4) 0.3028(3) 0.6917(3) 0.0822(11) Uani 1 1 d .
H23A H 1.7732 0.3325 0.6383 0.099 Uiso 1 1 calc R
H23B H 1.8540 0.2313 0.6868 0.099 Uiso 1 1 calc R
C24 C 1.6793(4) 0.2836(3) 0.7557(3) 0.0880(12) Uani 1 1 d .
H24A H 1.6564 0.2340 0.7381 0.106 Uiso 1 1 calc R
H24B H 1.6965 0.2478 0.8081 0.106 Uiso 1 1 calc R
C25 C 1.5790(3) 0.3941(3) 0.7662(2) 0.0731(10) Uani 1 1 d .
H25A H 1.5102 0.3813 0.8092 0.088 Uiso 1 1 calc R
H25B H 1.5572 0.4260 0.7150 0.088 Uiso 1 1 calc R
C26 C 1.6126(3) 0.4774(3) 0.78935(19) 0.0566(7) Uani 1 1 d .
H26A H 1.5473 0.5487 0.7926 0.068 Uiso 1 1 calc R
H26B H 1.6260 0.4492 0.8435 0.068 Uiso 1 1 calc R
C27 C 1.7239(2) 0.4956(2) 0.72629(15) 0.0374(5) Uani 1 1 d .
H27A H 1.7054 0.5269 0.6733 0.045 Uiso 1 1 calc R
C28 C 1.8700(2) 0.6625(3) 0.58692(16) 0.0514(7) Uani 1 1 d .
H28A H 1.8121 0.7381 0.5887 0.062 Uiso 1 1 calc R
H28B H 1.8373 0.6166 0.5743 0.062 Uiso 1 1 calc R
C29 C 1.9854(3) 0.6656(3) 0.51949(18) 0.0659(9) Uani 1 1 d .
H29A H 2.0399 0.5892 0.5139 0.079 Uiso 1 1 calc R
H29B H 1.9681 0.7009 0.4670 0.079 Uiso 1 1 calc R
C30 C 2.0439(3) 0.7303(4) 0.5398(2) 0.0830(11) Uani 1 1 d .
H30A H 2.1194 0.7260 0.4980 0.100 Uiso 1 1 calc R
H30B H 1.9936 0.8089 0.5384 0.100 Uiso 1 1 calc R
C31 C 2.0645(3) 0.6844(3) 0.6236(2) 0.0723(10) Uani 1 1 d .
H31A H 2.0974 0.7305 0.6359 0.087 Uiso 1 1 calc R
H31B H 2.1218 0.6085 0.6232 0.087 Uiso 1 1 calc R
C32 C 1.9492(2) 0.6832(3) 0.69066(18) 0.0528(7) Uani 1 1 d .
H32A H 1.8937 0.7596 0.6940 0.063 Uiso 1 1 calc R
H32B H 1.9650 0.6511 0.7439 0.063 Uiso 1 1 calc R
C33 C 1.8944(2) 0.6137(2) 0.67092(14) 0.0360(5) Uani 1 1 d .
H33A H 1.9526 0.5374 0.6673 0.043 Uiso 1 1 calc R
C34 C 1.7020(2) 0.56089(19) 0.92555(14) 0.0364(5) Uani 1 1 d .
C35 C 1.7241(2) 0.5233(2) 1.00201(15) 0.0430(6) Uani 1 1 d .
H35A H 1.6627 0.5418 1.0501 0.052 Uiso 1 1 calc R
C36 C 1.8382(3) 0.4580(2) 1.00607(16) 0.0451(6) Uani 1 1 d .
C37 C 1.9297(2) 0.4281(2) 0.93562(16) 0.0467(6) Uani 1 1 d .
H37A H 2.0058 0.3822 0.9390 0.056 Uiso 1 1 calc R
C38 C 1.9061(2) 0.4676(2) 0.85963(16) 0.0432(6) Uani 1 1 d .
C39 C 1.7935(2) 0.53782(19) 0.85130(14) 0.0361(5) Uani 1 1 d .
C40 C 2.1096(3) 0.3716(4) 0.7906(2) 0.1008(16) Uani 1 1 d .
H40A H 2.1599 0.3598 0.7355 0.151 Uiso 1 1 calc R
H40B H 2.1096 0.3004 0.8244 0.151 Uiso 1 1 calc R
H40C H 2.1390 0.4089 0.8138 0.151 Uiso 1 1 calc R
C41 C 1.9623(3) 0.3452(3) 1.0941(2) 0.0717(10) Uani 1 1 d .
H41A H 1.9600 0.3303 1.1514 0.108 Uiso 1 1 calc R
H41B H 2.0254 0.3740 1.0612 0.108 Uiso 1 1 calc R
H41C H 1.9760 0.2767 1.0766 0.108 Uiso 1 1 calc R
C42 C 1.5008(3) 0.6706(3) 0.98546(18) 0.0613(8) Uani 1 1 d .
H42A H 1.4273 0.7092 0.9713 0.092 Uiso 1 1 calc R
H42B H 1.5236 0.7234 0.9984 0.092 Uiso 1 1 calc R
H42C H 1.4907 0.6137 1.0327 0.092 Uiso 1 1 calc R
O01 O 2.0000 0.0000 1.0000 0.304(6) Uani 1 2 d SDU
C02 C 1.8870(10) 0.1451(9) 0.9257(7) 0.238(5) Uani 1 1 d DU
H02A H 1.8959 0.2103 0.8862 0.357 Uiso 1 1 calc R
H02B H 1.8192 0.1680 0.9724 0.357 Uiso 1 1 calc R
H02C H 1.8757 0.0959 0.9003 0.357 Uiso 1 1 calc R
C01 C 1.9885(13) 0.0887(12) 0.9520(10) 0.346(8) Uani 1 1 d DU
H01A H 2.0557 0.0743 0.9028 0.415 Uiso 1 1 calc R
H01B H 1.9967 0.1408 0.9774 0.415 Uiso 1 1 calc R
O02 O 1.5000 0.5000 0.5000 0.476(14) Uani 1 2 d SDU
C03 C 1.4330(13) 0.5160(12) 0.5686(9) 0.306(7) Uani 1 1 d DU
H03A H 1.4699 0.4426 0.5972 0.367 Uiso 1 1 calc R
H03B H 1.3662 0.5080 0.5603 0.367 Uiso 1 1 calc R
C04 C 1.3644(16) 0.5709(15) 0.6432(10) 0.409(10) Uani 1 1 d DU
H04A H 1.3213 0.5253 0.6839 0.613 Uiso 1 1 calc R
H04B H 1.3095 0.6436 0.6288 0.613 Uiso 1 1 calc R
H04C H 1.4179 0.5795 0.6654 0.613 Uiso 1 1 calc R

loop_
_atom_site_aniso_label
_atom_site_aniso_U_11
_atom_site_aniso_U_22
_atom_site_aniso_U_33
_atom_site_aniso_U_23
_atom_site_aniso_U_13
_atom_site_aniso_U_12
Pd1 0.02991(10) 0.02868(10) 0.02747(10) -0.00429(7) -0.01046(7) -0.00868(7)
Cl1 0.0497(3) 0.0426(3) 0.0460(3) -0.0098(3) -0.0247(3) -0.0133(3)
Cl2 0.0475(3) 0.0414(3) 0.0420(3) -0.0099(3) -0.0239(3) -0.0091(3)
P2 0.0300(3) 0.0294(3) 0.0311(3) -0.0060(2) -0.0118(2) -0.0082(2)
P1 0.0319(3) 0.0290(3) 0.0255(3) -0.0033(2) -0.0076(2) -0.0079(2)
O1 0.0387(9) 0.0426(9) 0.0535(11) 0.0040(8) -0.0192(8) -0.0173(8)
O2 0.0508(13) 0.0799(16) 0.125(2) -0.0102(15) -0.0544(14) -0.0159(12)
O3 0.0546(11) 0.0410(10) 0.0508(11) 0.0031(8) -0.0289(9) -0.0121(8)
O4 0.0429(11) 0.0726(14) 0.0424(11) -0.0084(10) -0.0137(9) 0.0140(10)
O5 0.0822(15) 0.0694(13) 0.0387(10) 0.0052(9) -0.0325(10) -0.0278(12)
O6 0.0389(9) 0.0500(10) 0.0311(8) -0.0069(7) -0.0058(7) -0.0114(8)
C1 0.0476(14) 0.0482(14) 0.0429(14) -0.0003(11) -0.0159(11) -0.0251(12)
C2 0.0664(19) 0.078(2) 0.0554(18) 0.0053(15) -0.0181(15) -0.0481(18)
C3 0.070(2) 0.080(2) 0.0473(17) 0.0004(15) -0.0027(15) -0.0444(18)
C4 0.0707(19) 0.0593(17) 0.0351(14) -0.0035(12) -0.0140(13) -0.0277(15)
C5 0.0500(15) 0.0465(14) 0.0375(13) -0.0086(11) -0.0122(11) -0.0204(12)
C6 0.0399(12) 0.0319(11) 0.0348(12) -0.0048(9) -0.0123(10) -0.0135(10)
C7 0.0519(15) 0.0395(14) 0.0475(15) -0.0157(11) -0.0183(12) -0.0071(12)
C8 0.0647(19) 0.0516(17) 0.0632(19) -0.0263(14) -0.0233(15) -0.0102(14)
C9 0.0492(16) 0.075(2) 0.0559(17) -0.0370(16) -0.0190(14) -0.0010(15)
C10 0.0636(19) 0.076(2) 0.0392(15) -0.0162(14) -0.0123(13) -0.0149(16)
C11 0.0620(17) 0.0519(16) 0.0369(14) -0.0102(12) -0.0081(12) -0.0166(14)
C12 0.0329(12) 0.0397(13) 0.0382(12) -0.0126(10) -0.0143(10) -0.0061(10)
C13 0.0331(12) 0.0392(13) 0.0446(14) -0.0110(11) -0.0137(10) -0.0079(10)
C14 0.0363(13) 0.0499(15) 0.0639(17) -0.0106(13) -0.0177(12) -0.0155(12)
C15 0.0396(14) 0.0578(17) 0.074(2) -0.0200(15) -0.0284(14) -0.0077(13)
C16 0.0472(15) 0.0471(15) 0.0616(17) -0.0095(13) -0.0340(14) -0.0022(12)
C17 0.0429(13) 0.0350(12) 0.0411(13) -0.0099(10) -0.0188(11) -0.0065(10)
C18 0.0304(11) 0.0356(12) 0.0386(12) -0.0101(10) -0.0143(10) -0.0064(9)
C19 0.0588(18) 0.0510(17) 0.078(2) 0.0044(15) -0.0227(16) -0.0287(15)
C20 0.062(2) 0.100(3) 0.166(5) -0.012(3) -0.062(3) -0.036(2)
C21 0.091(2) 0.0576(19) 0.065(2) 0.0142(16) -0.0458(19) -0.0203(18)
C22 0.0603(18) 0.0386(15) 0.072(2) -0.0184(14) -0.0139(15) -0.0092(13)
C23 0.087(3) 0.0532(19) 0.107(3) -0.042(2) -0.011(2) -0.0200(18)
C24 0.124(3) 0.059(2) 0.098(3) -0.020(2) -0.019(3) -0.054(2)
C25 0.083(2) 0.081(2) 0.072(2) -0.0255(18) -0.0004(18) -0.055(2)
C26 0.0622(18) 0.0537(17) 0.0557(17) -0.0171(14) 0.0040(14) -0.0344(15)
C27 0.0449(13) 0.0338(12) 0.0328(12) -0.0060(9) -0.0083(10) -0.0147(10)
C28 0.0453(15) 0.0662(18) 0.0339(13) 0.0042(12) -0.0083(11) -0.0211(13)
C29 0.0562(18) 0.092(2) 0.0374(15) 0.0026(15) -0.0023(13) -0.0318(18)
C30 0.075(2) 0.093(3) 0.069(2) -0.004(2) 0.0119(18) -0.052(2)
C31 0.0495(18) 0.096(3) 0.080(2) -0.029(2) 0.0016(16) -0.0409(18)
C32 0.0459(15) 0.0645(18) 0.0515(16) -0.0159(14) -0.0050(13) -0.0257(14)
C33 0.0323(12) 0.0386(12) 0.0320(12) -0.0033(10) -0.0070(9) -0.0105(10)
C34 0.0447(13) 0.0312(11) 0.0326(12) -0.0016(9) -0.0120(10) -0.0136(10)
C35 0.0560(16) 0.0425(14) 0.0300(12) -0.0031(10) -0.0108(11) -0.0192(12)
C36 0.0667(17) 0.0407(13) 0.0373(13) 0.0048(11) -0.0256(13) -0.0250(13)
C37 0.0491(15) 0.0426(14) 0.0459(15) 0.0010(11) -0.0230(12) -0.0101(12)
C38 0.0446(14) 0.0383(13) 0.0378(13) -0.0019(10) -0.0141(11) -0.0060(11)
C39 0.0406(13) 0.0323(12) 0.0310(12) -0.0026(9) -0.0124(10) -0.0078(10)
C40 0.0485(19) 0.130(4) 0.068(2) -0.014(2) -0.0188(17) 0.025(2)
C41 0.096(3) 0.076(2) 0.061(2) 0.0163(17) -0.0516(19) -0.038(2)
C42 0.0475(16) 0.078(2) 0.0405(15) -0.0168(14) -0.0017(12) -0.0094(15)
O01 0.304(7) 0.301(7) 0.303(7) -0.041(2) -0.081(3) -0.107(3)
C02 0.241(5) 0.238(5) 0.238(5) -0.038(2) -0.069(2) -0.082(2)
C01 0.345(8) 0.346(8) 0.347(8) -0.055(2) -0.099(3) -0.117(3)
O02 0.475(14) 0.476(14) 0.475(14) -0.071(3) -0.137(4) -0.162(5)
C03 0.305(7) 0.309(7) 0.304(7) -0.046(2) -0.091(3) -0.102(3)
C04 0.408(10) 0.410(10) 0.410(10) -0.063(3) -0.121(4) -0.139(4)

loop_
_atom_type_symbol
_atom_type_description
_atom_type_scat_dispersion_real
_atom_type_scat_dispersion_imag
_atom_type_scat_source
C C 0.0033 0.0016 'International Tables Vol C Tables 4.2.6.8 and 6.1.1.4'
H H 0.0000 0.0000 'International Tables Vol C Tables 4.2.6.8 and 6.1.1.4'
O O 0.0106 0.0060 'International Tables Vol C Tables 4.2.6.8 and 6.1.1.4'
P P 0.1023 0.0942 'International Tables Vol C Tables 4.2.6.8 and 6.1.1.4'
Cl Cl 0.1484 0.1585 'International Tables Vol C Tables 4.2.6.8 and 6.1.1.4'
Pd Pd -0.9988 1.0072 'International Tables Vol C Tables 4.2.6.8 and 6.1.1.4'

loop_
_geom_angle_atom_site_label_1
_geom_angle_atom_site_label_2
_geom_angle_atom_site_label_3
_geom_angle
_geom_angle_site_symmetry_1
_geom_angle_site_symmetry_3
Cl1 Pd1 Cl2 175.49(2) . .
Cl1 Pd1 P1 90.08(2) . .
Cl2 Pd1 P1 89.29(2) . .
Cl1 Pd1 P2 89.87(2) . .
Cl2 Pd1 P2 90.27(2) . .
P1 Pd1 P2 173.74(2) . .
C18 P2 C6 108.75(11) . .
C18 P2 C12 103.60(11) . .
C6 P2 C12 105.23(11) . .
C18 P2 Pd1 116.27(8) . .
C6 P2 Pd1 106.97(8) . .
C12 P2 Pd1 115.40(8) . .
C39 P1 C27 104.14(11) . .
C39 P1 C33 108.84(11) . .
C27 P1 C33 104.42(11) . .
C39 P1 Pd1 115.43(8) . .
C27 P1 Pd1 116.38(8) . .
C33 P1 Pd1 106.95(8) . .
C13 O1 C19 118.1(2) . .
C15 O2 C20 118.6(3) . .
C17 O3 C21 118.8(2) . .
C38 O4 C40 119.7(2) . .
C36 O5 C41 118.0(2) . .
C34 O6 C42 118.3(2) . .
C2 C1 C6 110.1(2) . .
C2 C1 H1A 109.6 . .
C6 C1 H1A 109.6 . .
C2 C1 H1B 109.6 . .
C6 C1 H1B 109.6 . .
H1A C1 H1B 108.1 . .
C3 C2 C1 111.5(2) . .
C3 C2 H2A 109.3 . .
C1 C2 H2A 109.3 . .
C3 C2 H2B 109.3 . .
C1 C2 H2B 109.3 . .
H2A C2 H2B 108.0 . .
C2 C3 C4 111.1(3) . .
C2 C3 H3A 109.4 . .
C4 C3 H3A 109.4 . .
C2 C3 H3B 109.4 . .
C4 C3 H3B 109.4 . .
H3A C3 H3B 108.0 . .
C3 C4 C5 110.8(2) . .
C3 C4 H4A 109.5 . .
C5 C4 H4A 109.5 . .
C3 C4 H4B 109.5 . .
C5 C4 H4B 109.5 . .
H4A C4 H4B 108.1 . .
C4 C5 C6 110.3(2) . .
C4 C5 H5A 109.6 . .
C6 C5 H5A 109.6 . .
C4 C5 H5B 109.6 . .
C6 C5 H5B 109.6 . .
H5A C5 H5B 108.1 . .
C5 C6 C1 109.6(2) . .
C5 C6 P2 113.20(16) . .
C1 C6 P2 110.02(16) . .
C5 C6 H6A 107.9 . .
C1 C6 H6A 107.9 . .
P2 C6 H6A 107.9 . .
C12 C7 C8 111.5(2) . .
C12 C7 H7A 109.3 . .
C8 C7 H7A 109.3 . .
C12 C7 H7B 109.3 . .
C8 C7 H7B 109.3 . .
H7A C7 H7B 108.0 . .
C9 C8 C7 112.0(3) . .
C9 C8 H8A 109.2 . .
C7 C8 H8A 109.2 . .
C9 C8 H8B 109.2 . .
C7 C8 H8B 109.2 . .
H8A C8 H8B 107.9 . .
C10 C9 C8 110.5(2) . .
C10 C9 H9A 109.5 . .
C8 C9 H9A 109.5 . .
C10 C9 H9B 109.5 . .
C8 C9 H9B 109.5 . .
H9A C9 H9B 108.1 . .
C9 C10 C11 111.5(2) . .
C9 C10 H10A 109.3 . .
C11 C10 H10A 109.3 . .
C9 C10 H10B 109.3 . .
C11 C10 H10B 109.3 . .
H10A C10 H10B 108.0 . .
C12 C11 C10 112.0(2) . .
C12 C11 H11A 109.2 . .
C10 C11 H11A 109.2 . .
C12 C11 H11B 109.2 . .
C10 C11 H11B 109.2 . .
H11A C11 H11B 107.9 . .
C7 C12 C11 111.0(2) . .
C7 C12 P2 114.17(17) . .
C11 C12 P2 110.08(18) . .
C7 C12 H12A 107.1 . .
C11 C12 H12A 107.1 . .
P2 C12 H12A 107.1 . .
O1 C13 C14 121.3(2) . .
O1 C13 C18 116.1(2) . .
C14 C13 C18 122.6(2) . .
C15 C14 C13 118.7(3) . .
C15 C14 H14A 120.6 . .
C13 C14 H14A 120.6 . .
O2 C15 C16 115.4(3) . .
O2 C15 C14 123.6(3) . .
C16 C15 C14 121.1(2) . .
C15 C16 C17 119.7(2) . .
C15 C16 H16A 120.2 . .
C17 C16 H16A 120.2 . .
O3 C17 C16 121.3(2) . .
O3 C17 C18 116.7(2) . .
C16 C17 C18 121.9(2) . .
C13 C18 C17 115.9(2) . .
C13 C18 P2 118.19(17) . .
C17 C18 P2 125.89(19) . .
O1 C19 H19A 109.5 . .
O1 C19 H19B 109.5 . .
H19A C19 H19B 109.5 . .
O1 C19 H19C 109.5 . .
H19A C19 H19C 109.5 . .
H19B C19 H19C 109.5 . .
O2 C20 H20A 109.5 . .
O2 C20 H20B 109.5 . .
H20A C20 H20B 109.5 . .
O2 C20 H20C 109.5 . .
H20A C20 H20C 109.5 . .
H20B C20 H20C 109.5 . .
O3 C21 H21A 109.5 . .
O3 C21 H21B 109.5 . .
H21A C21 H21B 109.5 . .
O3 C21 H21C 109.5 . .
H21A C21 H21C 109.5 . .
H21B C21 H21C 109.5 . .
C27 C22 C23 110.7(3) . .
C27 C22 H22A 109.5 . .
C23 C22 H22A 109.5 . .
C27 C22 H22B 109.5 . .
C23 C22 H22B 109.5 . .
H22A C22 H22B 108.1 . .
C24 C23 C22 111.9(3) . .
C24 C23 H23A 109.2 . .
C22 C23 H23A 109.2 . .
C24 C23 H23B 109.2 . .
C22 C23 H23B 109.2 . .
H23A C23 H23B 107.9 . .
C25 C24 C23 109.8(3) . .
C25 C24 H24A 109.7 . .
C23 C24 H24A 109.7 . .
C25 C24 H24B 109.7 . .
C23 C24 H24B 109.7 . .
H24A C24 H24B 108.2 . .
C24 C25 C26 111.9(3) . .
C24 C25 H25A 109.2 . .
C26 C25 H25A 109.2 . .
C24 C25 H25B 109.2 . .
C26 C25 H25B 109.2 . .
H25A C25 H25B 107.9 . .
C27 C26 C25 111.3(2) . .
C27 C26 H26A 109.4 . .
C25 C26 H26A 109.4 . .
C27 C26 H26B 109.4 . .
C25 C26 H26B 109.4 . .
H26A C26 H26B 108.0 . .
C26 C27 C22 111.0(2) . .
C26 C27 P1 110.25(17) . .
C22 C27 P1 115.12(19) . .
C26 C27 H27A 106.7 . .
C22 C27 H27A 106.7 . .
P1 C27 H27A 106.7 . .
C33 C28 C29 110.0(2) . .
C33 C28 H28A 109.7 . .
C29 C28 H28A 109.7 . .
C33 C28 H28B 109.7 . .
C29 C28 H28B 109.7 . .
H28A C28 H28B 108.2 . .
C30 C29 C28 111.4(3) . .
C30 C29 H29A 109.4 . .
C28 C29 H29A 109.4 . .
C30 C29 H29B 109.4 . .
C28 C29 H29B 109.4 . .
H29A C29 H29B 108.0 . .
C31 C30 C29 111.7(3) . .
C31 C30 H30A 109.3 . .
C29 C30 H30A 109.3 . .
C31 C30 H30B 109.3 . .
C29 C30 H30B 109.3 . .
H30A C30 H30B 107.9 . .
C30 C31 C32 111.1(3) . .
C30 C31 H31A 109.4 . .
C32 C31 H31A 109.4 . .
C30 C31 H31B 109.4 . .
C32 C31 H31B 109.4 . .
H31A C31 H31B 108.0 . .
C31 C32 C33 110.0(2) . .
C31 C32 H32A 109.7 . .
C33 C32 H32A 109.7 . .
C31 C32 H32B 109.7 . .
C33 C32 H32B 109.7 . .
H32A C32 H32B 108.2 . .
C28 C33 C32 110.3(2) . .
C28 C33 P1 110.79(17) . .
C32 C33 P1 112.19(17) . .
C28 C33 H33A 107.8 . .
C32 C33 H33A 107.8 . .
P1 C33 H33A 107.8 . .
O6 C34 C35 122.3(2) . .
O6 C34 C39 115.7(2) . .
C35 C34 C39 121.9(2) . .
C36 C35 C34 119.3(2) . .
C36 C35 H35A 120.4 . .
C34 C35 H35A 120.4 . .
O5 C36 C37 123.7(3) . .
O5 C36 C35 115.2(2) . .
C37 C36 C35 121.1(2) . .
C36 C37 C38 118.7(2) . .
C36 C37 H37A 120.6 . .
C38 C37 H37A 120.6 . .
O4 C38 C37 121.1(2) . .
O4 C38 C39 116.1(2) . .
C37 C38 C39 122.8(2) . .
C38 C39 C34 116.0(2) . .
C38 C39 P1 125.58(18) . .
C34 C39 P1 118.37(18) . .
O4 C40 H40A 109.5 . .
O4 C40 H40B 109.5 . .
H40A C40 H40B 109.5 . .
O4 C40 H40C 109.5 . .
H40A C40 H40C 109.5 . .
H40B C40 H40C 109.5 . .
O5 C41 H41A 109.5 . .
O5 C41 H41B 109.5 . .
H41A C41 H41B 109.5 . .
O5 C41 H41C 109.5 . .
H41A C41 H41C 109.5 . .
H41B C41 H41C 109.5 . .
O6 C42 H42A 109.5 . .
O6 C42 H42B 109.5 . .
H42A C42 H42B 109.5 . .
O6 C42 H42C 109.5 . .
H42A C42 H42C 109.5 . .
H42B C42 H42C 109.5 . .
C01 O01 C01 180.000(6) . 2_957
C01 C02 H02A 109.5 . .
C01 C02 H02B 109.5 . .
H02A C02 H02B 109.5 . .
C01 C02 H02C 109.5 . .
H02A C02 H02C 109.5 . .
H02B C02 H02C 109.5 . .
O01 C01 C02 121.4(13) . .
O01 C01 H01A 107.0 . .
C02 C01 H01A 107.0 . .
O01 C01 H01B 107.0 . .
C02 C01 H01B 107.0 . .
H01A C01 H01B 106.7 . .
C03 O02 C03 180.000(4) 2_866 .
O02 C03 C04 159.6(16) . .
O02 C03 H03A 96.3 . .
C04 C03 H03A 96.3 . .
O02 C03 H03B 96.3 . .
C04 C03 H03B 96.3 . .
H03A C03 H03B 103.4 . .
C03 C04 H04A 109.5 . .
C03 C04 H04B 109.5 . .
H04A C04 H04B 109.5 . .
C03 C04 H04C 109.5 . .
H04A C04 H04C 109.5 . .
H04B C04 H04C 109.5 . .

loop_
_geom_bond_atom_site_label_1
_geom_bond_atom_site_label_2
_geom_bond_distance
_geom_bond_site_symmetry_2
Pd1 Cl1 2.3147(6) .
Pd1 Cl2 2.3193(6) .
Pd1 P1 2.3489(6) .
Pd1 P2 2.3545(6) .
P2 C18 1.833(2) .
P2 C6 1.850(2) .
P2 C12 1.856(2) .
P1 C39 1.836(2) .
P1 C27 1.847(2) .
P1 C33 1.852(2) .
O1 C13 1.357(3) .
O1 C19 1.424(3) .
O2 C15 1.370(3) .
O2 C20 1.411(5) .
O3 C17 1.366(3) .
O3 C21 1.423(3) .
O4 C38 1.367(3) .
O4 C40 1.405(4) .
O5 C36 1.370(3) .
O5 C41 1.422(4) .
O6 C34 1.358(3) .
O6 C42 1.419(3) .
C1 C2 1.528(4) .
C1 C6 1.535(3) .
C1 H1A 0.9700 .
C1 H1B 0.9700 .
C2 C3 1.521(4) .
C2 H2A 0.9700 .
C2 H2B 0.9700 .
C3 C4 1.523(4) .
C3 H3A 0.9700 .
C3 H3B 0.9700 .
C4 C5 1.523(4) .
C4 H4A 0.9700 .
C4 H4B 0.9700 .
C5 C6 1.532(3) .
C5 H5A 0.9700 .
C5 H5B 0.9700 .
C6 H6A 0.9800 .
C7 C12 1.518(3) .
C7 C8 1.519(4) .
C7 H7A 0.9700 .
C7 H7B 0.9700 .
C8 C9 1.510(5) .
C8 H8A 0.9700 .
C8 H8B 0.9700 .
C9 C10 1.509(5) .
C9 H9A 0.9700 .
C9 H9B 0.9700 .
C10 C11 1.531(4) .
C10 H10A 0.9700 .
C10 H10B 0.9700 .
C11 C12 1.526(4) .
C11 H11A 0.9700 .
C11 H11B 0.9700 .
C12 H12A 0.9800 .
C13 C14 1.393(3) .
C13 C18 1.402(3) .
C14 C15 1.376(4) .
C14 H14A 0.9300 .
C15 C16 1.375(4) .
C16 C17 1.385(4) .
C16 H16A 0.9300 .
C17 C18 1.407(3) .
C19 H19A 0.9600 .
C19 H19B 0.9600 .
C19 H19C 0.9600 .
C20 H20A 0.9600 .
C20 H20B 0.9600 .
C20 H20C 0.9600 .
C21 H21A 0.9600 .
C21 H21B 0.9600 .
C21 H21C 0.9600 .
C22 C27 1.519(4) .
C22 C23 1.523(5) .
C22 H22A 0.9700 .
C22 H22B 0.9700 .
C23 C24 1.512(6) .
C23 H23A 0.9700 .
C23 H23B 0.9700 .
C24 C25 1.502(6) .
C24 H24A 0.9700 .
C24 H24B 0.9700 .
C25 C26 1.521(4) .
C25 H25A 0.9700 .
C25 H25B 0.9700 .
C26 C27 1.517(4) .
C26 H26A 0.9700 .
C26 H26B 0.9700 .
C27 H27A 0.9800 .
C28 C33 1.526(3) .
C28 C29 1.529(4) .
C28 H28A 0.9700 .
C28 H28B 0.9700 .
C29 C30 1.518(5) .
C29 H29A 0.9700 .
C29 H29B 0.9700 .
C30 C31 1.504(5) .
C30 H30A 0.9700 .
C30 H30B 0.9700 .
C31 C32 1.522(4) .
C31 H31A 0.9700 .
C31 H31B 0.9700 .
C32 C33 1.527(4) .
C32 H32A 0.9700 .
C32 H32B 0.9700 .
C33 H33A 0.9800 .
C34 C35 1.385(3) .
C34 C39 1.407(3) .
C35 C36 1.382(4) .
C35 H35A 0.9300 .
C36 C37 1.377(4) .
C37 C38 1.386(4) .
C37 H37A 0.9300 .
C38 C39 1.399(3) .
C40 H40A 0.9600 .
C40 H40B 0.9600 .
C40 H40C 0.9600 .
C41 H41A 0.9600 .
C41 H41B 0.9600 .
C41 H41C 0.9600 .
C42 H42A 0.9600 .
C42 H42B 0.9600 .
C42 H42C 0.9600 .
O01 C01 1.223(13) .
O01 C01 1.223(13) 2_957
C02 C01 1.387(9) .
C02 H02A 0.9600 .
C02 H02B 0.9600 .
C02 H02C 0.9600 .
C01 H01A 0.9700 .
C01 H01B 0.9700 .
O02 C03 1.213(13) 2_866
O02 C03 1.213(13) .
C03 C04 1.474(9) .
C03 H03A 0.9700 .
C03 H03B 0.9700 .
C04 H04A 0.9600 .
C04 H04B 0.9600 .
C04 H04C 0.9600 .

loop_
_geom_torsion_atom_site_label_1
_geom_torsion_atom_site_label_2
_geom_torsion_atom_site_label_3
_geom_torsion_atom_site_label_4
_geom_torsion
_geom_torsion_site_symmetry_1
Cl1 Pd1 P2 C18 37.51(9) .
Cl2 Pd1 P2 C18 -147.00(9) .
P1 Pd1 P2 C18 127.12(19) .
Cl1 Pd1 P2 C6 -84.17(8) .
Cl2 Pd1 P2 C6 91.32(8) .
P1 Pd1 P2 C6 5.4(2) .
Cl1 Pd1 P2 C12 159.16(9) .
Cl2 Pd1 P2 C12 -25.35(9) .
P1 Pd1 P2 C12 -111.2(2) .
Cl1 Pd1 P1 C39 -148.07(9) .
Cl2 Pd1 P1 C39 36.40(9) .
P2 Pd1 P1 C39 122.34(19) .
Cl1 Pd1 P1 C27 -25.54(9) .
Cl2 Pd1 P1 C27 158.92(9) .
P2 Pd1 P1 C27 -115.1(2) .
Cl1 Pd1 P1 C33 90.68(8) .
Cl2 Pd1 P1 C33 -84.85(8) .
P2 Pd1 P1 C33 1.1(2) .
C6 C1 C2 C3 -56.5(4) .
C1 C2 C3 C4 55.3(4) .
C2 C3 C4 C5 -55.8(4) .
C3 C4 C5 C6 58.1(3) .
C4 C5 C6 C1 -59.2(3) .
C4 C5 C6 P2 177.55(19) .
C2 C1 C6 C5 58.2(3) .
C2 C1 C6 P2 -176.7(2) .
C18 P2 C6 C5 -56.8(2) .
C12 P2 C6 C5 -167.31(17) .
Pd1 P2 C6 C5 69.48(18) .
C18 P2 C6 C1 -179.85(17) .
C12 P2 C6 C1 69.68(19) .
Pd1 P2 C6 C1 -53.53(18) .
C12 C7 C8 C9 -55.8(3) .
C7 C8 C9 C10 56.6(3) .
C8 C9 C10 C11 -55.6(4) .
C9 C10 C11 C12 54.6(4) .
C8 C7 C12 C11 53.4(3) .
C8 C7 C12 P2 178.5(2) .
C10 C11 C12 C7 -53.0(3) .
C10 C11 C12 P2 179.6(2) .
C18 P2 C12 C7 -65.4(2) .
C6 P2 C12 C7 48.7(2) .
Pd1 P2 C12 C7 166.35(16) .
C18 P2 C12 C11 60.2(2) .
C6 P2 C12 C11 174.30(18) .
Pd1 P2 C12 C11 -68.05(19) .
C19 O1 C13 C14 18.7(4) .
C19 O1 C13 C18 -163.2(2) .
O1 C13 C14 C15 175.5(3) .
C18 C13 C14 C15 -2.5(4) .
C20 O2 C15 C16 -177.3(3) .
C20 O2 C15 C14 1.6(5) .
C13 C14 C15 O2 -178.8(3) .
C13 C14 C15 C16 0.0(4) .
O2 C15 C16 C17 179.9(3) .
C14 C15 C16 C17 1.0(5) .
C21 O3 C17 C16 -21.7(4) .
C21 O3 C17 C18 159.9(3) .
C15 C16 C17 O3 -177.9(3) .
C15 C16 C17 C18 0.4(4) .
O1 C13 C18 C17 -174.4(2) .
C14 C13 C18 C17 3.7(4) .
O1 C13 C18 P2 6.0(3) .
C14 C13 C18 P2 -175.9(2) .
O3 C17 C18 C13 175.8(2) .
C16 C17 C18 C13 -2.6(4) .
O3 C17 C18 P2 -4.7(3) .
C16 C17 C18 P2 176.9(2) .
C6 P2 C18 C13 154.13(19) .
C12 P2 C18 C13 -94.3(2) .
Pd1 P2 C18 C13 33.4(2) .
C6 P2 C18 C17 -25.4(2) .
C12 P2 C18 C17 86.2(2) .
Pd1 P2 C18 C17 -146.15(19) .
C27 C22 C23 C24 -56.3(4) .
C22 C23 C24 C25 56.8(5) .
C23 C24 C25 C26 -56.3(5) .
C24 C25 C26 C27 55.9(4) .
C25 C26 C27 C22 -54.5(4) .
C25 C26 C27 P1 176.8(2) .
C23 C22 C27 C26 54.5(4) .
C23 C22 C27 P1 -179.4(2) .
C39 P1 C27 C26 65.5(2) .
C33 P1 C27 C26 179.7(2) .
Pd1 P1 C27 C26 -62.7(2) .
C39 P1 C27 C22 -60.9(2) .
C33 P1 C27 C22 53.2(2) .
Pd1 P1 C27 C22 170.83(18) .
C33 C28 C29 C30 -55.6(4) .
C28 C29 C30 C31 54.8(4) .
C29 C30 C31 C32 -55.6(4) .
C30 C31 C32 C33 57.5(4) .
C29 C28 C33 C32 57.8(3) .
C29 C28 C33 P1 -177.4(2) .
C31 C32 C33 C28 -58.8(3) .
C31 C32 C33 P1 177.2(2) .
C39 P1 C33 C28 177.36(19) .
C27 P1 C33 C28 66.6(2) .
Pd1 P1 C33 C28 -57.3(2) .
C39 P1 C33 C32 -58.9(2) .
C27 P1 C33 C32 -169.65(19) .
Pd1 P1 C33 C32 66.43(19) .
C42 O6 C34 C35 17.7(4) .
C42 O6 C34 C39 -163.9(2) .
O6 C34 C35 C36 176.0(2) .
C39 C34 C35 C36 -2.2(4) .
C41 O5 C36 C37 -8.8(4) .
C41 O5 C36 C35 170.7(3) .
C34 C35 C36 O5 179.2(2) .
C34 C35 C36 C37 -1.3(4) .
O5 C36 C37 C38 -178.5(3) .
C35 C36 C37 C38 2.0(4) .
C40 O4 C38 C37 -2.6(5) .
C40 O4 C38 C39 177.8(3) .
C36 C37 C38 O4 -178.8(3) .
C36 C37 C38 C39 0.8(4) .
O4 C38 C39 C34 175.6(2) .
C37 C38 C39 C34 -4.0(4) .
O4 C38 C39 P1 -5.6(4) .
C37 C38 C39 P1 174.8(2) .
O6 C34 C39 C38 -173.7(2) .
C35 C34 C39 C38 4.7(4) .
O6 C34 C39 P1 7.5(3) .
C35 C34 C39 P1 -174.13(19) .
C27 P1 C39 C38 87.1(2) .
C33 P1 C39 C38 -23.9(3) .
Pd1 P1 C39 C38 -144.1(2) .
C27 P1 C39 C34 -94.2(2) .
C33 P1 C39 C34 154.85(19) .
Pd1 P1 C39 C34 34.6(2) .
C01 O01 C01 C02 -175(100) 2_957
C03 O02 C03 C04 56(100) 2_866
